data_4515371
loop_
_publ_author_name
'Song, Inho'
'Lee, Seung-Chul'
'Shang, Xiaobo'
'Ahn, Jaeyong'
'Jung, Hoon-Joo'
'Jeong, Chan-Uk'
'Kim, Sang-Wook'
'Yoon, Woojin'
'Yun, Hoseop'
'Kwon, O-Pil'
'Oh, Joon Hak'

_publ_section_title
;
 High-Performance Visible-Blind UV Phototransistors Based on n-Type
 Naphthalene Diimide Nanomaterials.
;
_journal_issue 14
_journal_name_full 'ACS applied materials &amp; interfaces'
_journal_page_first 11826
_journal_page_last 11836
_journal_paper_doi 10.1021/acsami.8b01500
_journal_volume 10
_journal_year 2018
_chemical_formula_sum 'C12 H7 N O2 S'
_chemical_formula_weight 229.25
_space_group_crystal_system monoclinic
_space_group_IT_number 14
_space_group_name_Hall '-P 2yn'
_space_group_name_H-M_alt 'P 1 21/n 1'
_symmetry_space_group_name_Hall '-P 2yn'
_atom_sites_solution_hydrogens geom
_audit_creation_method SHELXL-2014/7
_audit_update_record
;
2017-01-10 # Formatted by publCIF

;
_cell_angle_alpha 90
_cell_angle_beta 95.6420(14)
_cell_angle_gamma 90
_cell_formula_units_Z 4
_cell_length_a 8.1040(4)
_cell_length_b 4.4160(2)
_cell_length_c 27.7650(13)
_cell_measurement_reflns_used 5829
_cell_measurement_temperature 290(1)
_cell_measurement_theta_max 27.53
_cell_measurement_theta_min 3.19
_cell_volume 988.82(8)
_computing_structure_refinement 'SHELXL-2014/7 (Sheldrick, 2014)'
_diffrn_ambient_temperature 290(1)
_diffrn_measured_fraction_theta_full 0.997
_diffrn_measured_fraction_theta_max 0.996
_diffrn_measurement_device_type 'Rigaku R-axis Rapid S'
_diffrn_measurement_method \w
_diffrn_radiation_monochromator graphite
_diffrn_radiation_type MoK\a
_diffrn_radiation_wavelength 0.71073
_diffrn_reflns_av_R_equivalents 0.0277
_diffrn_reflns_av_unetI/netI 0.0242
_diffrn_reflns_Laue_measured_fraction_full 0.997
_diffrn_reflns_Laue_measured_fraction_max 0.996
_diffrn_reflns_limit_h_max 10
_diffrn_reflns_limit_h_min -10
_diffrn_reflns_limit_k_max 5
_diffrn_reflns_limit_k_min -5
_diffrn_reflns_limit_l_max 36
_diffrn_reflns_limit_l_min -36
_diffrn_reflns_number 9064
_diffrn_reflns_point_group_measured_fraction_full 0.997
_diffrn_reflns_point_group_measured_fraction_max 0.996
_diffrn_reflns_theta_full 25.242
_diffrn_reflns_theta_max 27.468
_diffrn_reflns_theta_min 3.190
_diffrn_source 'Sealed X-ray tube'
_exptl_absorpt_coefficient_mu 0.307
_exptl_absorpt_correction_T_max 1.000
_exptl_absorpt_correction_T_min 0.7863
_exptl_absorpt_correction_type multi-scan
_exptl_absorpt_process_details '(ABSCOR; Higashi, 1995)'
_exptl_crystal_colour Brightyellow
_exptl_crystal_density_diffrn 1.540
_exptl_crystal_description Needle
_exptl_crystal_F_000 472
_exptl_crystal_size_max 0.56
_exptl_crystal_size_mid 0.06
_exptl_crystal_size_min 0.04
_refine_diff_density_max 0.233
_refine_diff_density_min -0.279
_refine_diff_density_rms 0.045
_refine_ls_extinction_method none
_refine_ls_goodness_of_fit_ref 1.050
_refine_ls_hydrogen_treatment constr
_refine_ls_matrix_type full
_refine_ls_number_parameters 145
_refine_ls_number_reflns 2256
_refine_ls_number_restraints 0
_refine_ls_restrained_S_all 1.050
_refine_ls_R_factor_all 0.0631
_refine_ls_R_factor_gt 0.0377
_refine_ls_shift/su_max 0.001
_refine_ls_shift/su_mean 0.000
_refine_ls_structure_factor_coef Fsqd
_refine_ls_weighting_details 'w=1/[\s^2^(Fo^2^)+(0.0525P)^2^+0.1742P] where P=(Fo^2^+2Fc^2^)/3'
_refine_ls_weighting_scheme calc
_refine_ls_wR_factor_gt 0.0913
_refine_ls_wR_factor_ref 0.1093
_reflns_Friedel_coverage 0.000
_reflns_number_gt 1513
_reflns_number_total 2256
_reflns_threshold_expression 'I > 2\s(I)'
_cod_data_source_file am8b01500_si_003.cif
_cod_data_source_block shelx
_cod_original_sg_symbol_H-M 'P 21/n'
_cod_database_code 4515371
_shelx_shelxl_version_number 2014/7
_shelx_space_group_comment
;
The symmetry employed for this shelxl refinement is uniquely defined
by the following loop, which should always be used as a source of
symmetry information in preference to the above space-group names.
They are only intended as comments.
;
_publcif_funding_html
;
;

loop_
_space_group_symop_operation_xyz
'x, y, z'
'-x+1/2, y+1/2, -z+1/2'
'-x, -y, -z'
'x-1/2, -y-1/2, z-1/2'

loop_
_atom_site_label
_atom_site_type_symbol
_atom_site_fract_x
_atom_site_fract_y
_atom_site_fract_z
_atom_site_U_iso_or_equiv
_atom_site_adp_type
_atom_site_occupancy
_atom_site_site_symmetry_order
_atom_site_calc_flag
_atom_site_refinement_flags_posn
_atom_site_refinement_flags_adp
S1 S 0.41465(6) 0.34416(13) 0.84635(2) 0.0602(2) Uani 1 1 d . .
O1 O 1.01117(17) 0.2224(4) 0.85360(5) 0.0683(4) Uani 1 1 d . .
O2 O 0.62190(17) 0.5892(4) 0.94471(5) 0.0707(4) Uani 1 1 d . .
N1 N 0.81781(17) 0.4085(3) 0.89960(5) 0.0490(4) Uani 1 1 d . .
C4 C 1.0341(2) 0.0653(4) 0.93529(6) 0.0458(4) Uani 1 1 d . .
C2 C 0.8198(2) 0.2569(4) 0.98442(7) 0.0464(4) Uani 1 1 d . .
C3 C 0.96318(19) 0.0806(4) 0.97988(6) 0.0433(4) Uani 1 1 d . .
C5 C 1.1748(2) -0.1070(5) 0.93190(7) 0.0533(5) Uani 1 1 d . .
H5 H 1.2215 -0.1169 0.9027 0.064 Uiso 1 1 calc R U
C7 C 0.9574(2) 0.2330(4) 0.89267(7) 0.0508(5) Uani 1 1 d . .
C6 C 0.7436(2) 0.4294(4) 0.94272(7) 0.0510(5) Uani 1 1 d . .
C1 C 0.7523(2) 0.2663(5) 1.02811(7) 0.0548(5) Uani 1 1 d . .
H1 H 0.6572 0.3800 1.0309 0.066 Uiso 1 1 calc R U
C8 C 0.7390(2) 0.5781(4) 0.85705(7) 0.0546(5) Uani 1 1 d . .
H8A H 0.8237 0.6367 0.8365 0.066 Uiso 1 1 calc R U
H8B H 0.6889 0.7615 0.8682 0.066 Uiso 1 1 calc R U
C10 C 0.6234(2) 0.2524(5) 0.78545(7) 0.0546(5) Uani 1 1 d . .
H10 H 0.7197 0.2533 0.7698 0.065 Uiso 1 1 calc R U
C9 C 0.6092(2) 0.3947(4) 0.82807(7) 0.0480(4) Uani 1 1 d . .
C12 C 0.3542(2) 0.1327(5) 0.79656(8) 0.0605(5) Uani 1 1 d . .
H12 H 0.2492 0.0480 0.7903 0.073 Uiso 1 1 calc R U
C11 C 0.4761(3) 0.1022(5) 0.76737(8) 0.0623(5) Uani 1 1 d . .
H11 H 0.4647 -0.0057 0.7385 0.075 Uiso 1 1 calc R U

loop_
_atom_site_aniso_label
_atom_site_aniso_U_11
_atom_site_aniso_U_22
_atom_site_aniso_U_33
_atom_site_aniso_U_23
_atom_site_aniso_U_13
_atom_site_aniso_U_12
S1 0.0461(3) 0.0703(4) 0.0662(4) -0.0029(3) 0.0160(2) -0.0008(2)
O1 0.0572(8) 0.0928(11) 0.0580(9) 0.0006(8) 0.0224(7) 0.0067(8)
O2 0.0571(8) 0.0825(11) 0.0742(10) -0.0030(8) 0.0147(7) 0.0240(8)
N1 0.0394(7) 0.0514(9) 0.0572(9) -0.0054(8) 0.0095(7) -0.0030(7)
C4 0.0355(8) 0.0498(10) 0.0533(10) -0.0131(9) 0.0112(7) -0.0059(8)
C2 0.0344(8) 0.0502(10) 0.0557(11) -0.0125(9) 0.0102(8) -0.0028(8)
C3 0.0321(8) 0.0455(10) 0.0534(10) -0.0148(8) 0.0100(7) -0.0076(7)
C5 0.0421(9) 0.0650(12) 0.0558(11) -0.0112(10) 0.0194(8) 0.0011(9)
C7 0.0383(9) 0.0562(11) 0.0594(12) -0.0082(10) 0.0130(8) -0.0083(8)
C6 0.0404(9) 0.0531(11) 0.0605(12) -0.0123(9) 0.0101(8) -0.0026(9)
C1 0.0393(9) 0.0613(12) 0.0661(13) -0.0129(10) 0.0172(9) 0.0059(9)
C8 0.0523(10) 0.0483(11) 0.0648(12) 0.0034(10) 0.0133(9) -0.0039(9)
C10 0.0520(11) 0.0598(12) 0.0537(11) 0.0029(10) 0.0147(9) 0.0010(9)
C9 0.0431(9) 0.0451(10) 0.0571(11) 0.0092(9) 0.0109(8) 0.0038(8)
C12 0.0462(10) 0.0666(13) 0.0677(13) 0.0031(11) -0.0004(9) -0.0009(10)
C11 0.0632(12) 0.0695(14) 0.0543(12) -0.0054(10) 0.0059(10) 0.0009(11)

loop_
_atom_type_symbol
_atom_type_description
_atom_type_scat_dispersion_real
_atom_type_scat_dispersion_imag
_atom_type_scat_source
C C 0.0033 0.0016 'International Tables Vol C Tables 4.2.6.8 and 6.1.1.4'
H H 0.0000 0.0000 'International Tables Vol C Tables 4.2.6.8 and 6.1.1.4'
N N 0.0061 0.0033 'International Tables Vol C Tables 4.2.6.8 and 6.1.1.4'
O O 0.0106 0.0060 'International Tables Vol C Tables 4.2.6.8 and 6.1.1.4'
S S 0.1246 0.1234 'International Tables Vol C Tables 4.2.6.8 and 6.1.1.4'

loop_
_geom_angle_atom_site_label_1
_geom_angle_atom_site_label_2
_geom_angle_atom_site_label_3
_geom_angle
_geom_angle_site_symmetry_1
_geom_angle_site_symmetry_3
C12 S1 C9 91.75(10) . .
C6 N1 C7 125.25(16) . .
C6 N1 C8 117.42(15) . .
C7 N1 C8 117.31(15) . .
C5 C4 C3 119.60(17) . .
C5 C4 C7 120.36(16) . .
C3 C4 C7 120.04(15) . .
C1 C2 C3 119.66(18) . .
C1 C2 C6 120.34(16) . .
C3 C2 C6 119.99(16) . .
C3 C3 C2 119.70(19) 3_757 .
C3 C3 C4 119.54(19) 3_757 .
C2 C3 C4 120.75(17) . .
C4 C5 C1 120.72(16) . 3_757
O1 C7 N1 120.79(18) . .
O1 C7 C4 122.57(17) . .
N1 C7 C4 116.64(16) . .
O2 C6 N1 119.77(18) . .
O2 C6 C2 122.92(17) . .
N1 C6 C2 117.30(15) . .
C2 C1 C5 120.76(17) . 3_757
N1 C8 C9 112.21(15) . .
C9 C10 C11 112.72(18) . .
C10 C9 C8 127.20(17) . .
C10 C9 S1 110.92(15) . .
C8 C9 S1 121.88(14) . .
C11 C12 S1 112.04(16) . .
C12 C11 C10 112.56(19) . .

loop_
_geom_bond_atom_site_label_1
_geom_bond_atom_site_label_2
_geom_bond_distance
_geom_bond_site_symmetry_2
S1 C12 1.700(2) .
S1 C9 1.7179(18) .
O1 C7 1.209(2) .
O2 C6 1.218(2) .
N1 C6 1.395(2) .
N1 C7 1.400(2) .
N1 C8 1.488(2) .
C4 C5 1.382(2) .
C4 C3 1.417(2) .
C4 C7 1.480(3) .
C2 C1 1.379(2) .
C2 C3 1.415(2) .
C2 C6 1.470(3) .
C3 C3 1.407(4) 3_757
C5 C1 1.395(3) 3_757
C1 C5 1.396(3) 3_757
C8 C9 1.498(3) .
C10 C9 1.355(3) .
C10 C11 1.414(3) .
C12 C11 1.345(3) .
